data_7236287
loop_
_publ_author_name
'Zhao, Hong-Wu'
'Zhao, Yu-Di'
'Liu, Yue-Yang'
'Zhao, Li-Jiao'
'Feng, Ning-Ning'
'Pang, Hai-Liang'
'Chen, Xiao-Qin'
'Song, Xiu-Qing'
'Du, Juan'

_publ_section_title
;
 Facile access to novel 1,2,4-oxadiazinan-5-ones via [3 + 3] cycloaddition
 of in situ generated azaoxyallyl cations with nitrones
;
_journal_issue 21
_journal_name_full 'RSC Advances'
_journal_page_first 12916
_journal_paper_doi 10.1039/C6RA27440D
_journal_volume 7
_journal_year 2017
_chemical_absolute_configuration ad
_chemical_formula_moiety 'C24 H23 Cl N2 O3'
_chemical_formula_sum 'C24 H23 Cl N2 O3'
_chemical_formula_weight 422.89
_space_group_crystal_system orthorhombic
_space_group_IT_number 29
_space_group_name_Hall 'P 2c -2ac'
_space_group_name_H-M_alt 'P c a 21'
_atom_sites_solution_hydrogens geom
_atom_sites_solution_primary direct
_audit_creation_date 2016-06-14
_audit_creation_method
;
Olex2 1.2
(compiled 2016.02.19 svn.r3266 for OlexSys, GUI svn.r5155)
;
_audit_update_record
;
2016-09-18 deposited with the CCDC.
2017-02-20 downloaded from the CCDC.
;
_cell_angle_alpha 90
_cell_angle_beta 90
_cell_angle_gamma 90
_cell_formula_units_Z 4
_cell_length_a 22.150(4)
_cell_length_b 5.9700(10)
_cell_length_c 15.611(3)
_cell_measurement_reflns_used 6330
_cell_measurement_temperature 113(2)
_cell_measurement_theta_max 27.5
_cell_measurement_theta_min 3.2
_cell_volume 2064.3(6)
_computing_cell_refinement 'CrystalClear-SM Expert 2.1 b42 (Rigaku, 2015)'
_computing_data_collection 'CrystalClear-SM Expert 2.1 b42 (Rigaku, 2015)'
_computing_data_reduction 'CrystalClear-SM Expert 2.1 b42 (Rigaku, 2015)'
_computing_molecular_graphics 'Olex2 (Dolomanov et al., 2009)'
_computing_publication_material 'Olex2 (Dolomanov et al., 2009)'
_computing_structure_refinement 'ShelXL (Sheldrick, 2015)'
_computing_structure_solution 'ShelXS (Sheldrick, 2008)'
_diffrn_ambient_temperature 113(2)
_diffrn_detector PILT
_diffrn_detector_area_resol_mean 5.8140
_diffrn_measured_fraction_theta_full 0.998
_diffrn_measured_fraction_theta_max 0.996
_diffrn_measurement_details
;
scan:
	Number of images: 360
	           Slice: -105.0000 - 75.0000
	     Image width: 0.5000
	        Exp time: 4.0000
	   Rotation axis: Omega
	           Omega: 0.0000
	             Chi: 45.0000
	             Phi: 0.0000
	             XTD: 44.9397
	          2theta: -15.0895
scan:
	Number of images: 300
	           Slice: -105.0000 - 45.0000
	     Image width: 0.5000
	        Exp time: 4.0000
	   Rotation axis: Omega
	           Omega: 0.0000
	             Chi: 45.0000
	             Phi: 90.0000
	             XTD: 44.9397
	          2theta: -15.0895
scan:
	Number of images: 200
	           Slice: -105.0000 - -5.0000
	     Image width: 0.5000
	        Exp time: 4.0000
	   Rotation axis: Omega
	           Omega: 0.0000
	             Chi: 45.0000
	             Phi: 180.0000
	             XTD: 44.9397
	          2theta: -15.0895
;
_diffrn_measurement_device
;
AFC10: Fixed Chi 2 circle
;
_diffrn_measurement_device_type 'Rigaku Pilatus 200K'
_diffrn_measurement_method '\w scans'
_diffrn_measurement_specimen_support Fiber
_diffrn_orient_matrix_type d*Trek
_diffrn_orient_matrix_UB_11 0.035254
_diffrn_orient_matrix_UB_12 -0.142217
_diffrn_orient_matrix_UB_13 -0.081174
_diffrn_orient_matrix_UB_21 0.061414
_diffrn_orient_matrix_UB_22 0.017696
_diffrn_orient_matrix_UB_23 -0.004331
_diffrn_orient_matrix_UB_31 0.008636
_diffrn_orient_matrix_UB_32 -0.020333
_diffrn_orient_matrix_UB_33 0.039374
_diffrn_radiation_monochromator Confocal
_diffrn_radiation_type MoK\a
_diffrn_radiation_wavelength 0.71073
_diffrn_reflns_av_R_equivalents 0.0245
_diffrn_reflns_av_unetI/netI 0.0182
_diffrn_reflns_Laue_measured_fraction_full 0.998
_diffrn_reflns_Laue_measured_fraction_max 0.996
_diffrn_reflns_limit_h_max 28
_diffrn_reflns_limit_h_min -27
_diffrn_reflns_limit_k_max 7
_diffrn_reflns_limit_k_min -7
_diffrn_reflns_limit_l_max 19
_diffrn_reflns_limit_l_min -20
_diffrn_reflns_number 19944
_diffrn_reflns_point_group_measured_fraction_full 0.978
_diffrn_reflns_point_group_measured_fraction_max 0.969
_diffrn_reflns_theta_full 25.242
_diffrn_reflns_theta_max 27.501
_diffrn_reflns_theta_min 3.193
_diffrn_source 'Rotating Anode'
_diffrn_source_current 24.0
_diffrn_source_power 1.2
_diffrn_source_voltage 50.0
_exptl_absorpt_coefficient_mu 0.214
_exptl_absorpt_correction_T_max 1.000
_exptl_absorpt_correction_T_min 0.941
_exptl_absorpt_correction_type multi-scan
_exptl_absorpt_process_details 'REQAB (Rigaku, 1998)'
_exptl_crystal_colour Colorless
_exptl_crystal_density_diffrn 1.361
_exptl_crystal_description Prism
_exptl_crystal_F_000 888
_exptl_crystal_preparation Fiber
_exptl_crystal_size_max 0.2
_exptl_crystal_size_mid 0.18
_exptl_crystal_size_min 0.12
_refine_diff_density_max 0.204
_refine_diff_density_min -0.150
_refine_diff_density_rms 0.032
_refine_ls_abs_structure_details
;
 Flack x determined using 2043 quotients [(I+)-(I-)]/[(I+)+(I-)]
 (Parsons, Flack and Wagner, Acta Cryst. B69 (2013) 249-259).
;
_refine_ls_abs_structure_Flack -0.009(14)
_refine_ls_extinction_method none
_refine_ls_goodness_of_fit_ref 1.041
_refine_ls_hydrogen_treatment constr
_refine_ls_matrix_type full
_refine_ls_number_parameters 273
_refine_ls_number_reflns 4605
_refine_ls_number_restraints 1
_refine_ls_restrained_S_all 1.041
_refine_ls_R_factor_all 0.0231
_refine_ls_R_factor_gt 0.0221
_refine_ls_shift/su_max 0.001
_refine_ls_shift/su_mean 0.000
_refine_ls_structure_factor_coef Fsqd
_refine_ls_weighting_details 'w=1/[\s^2^(Fo^2^)+(0.0363P)^2^+0.2539P] where P=(Fo^2^+2Fc^2^)/3'
_refine_ls_weighting_scheme calc
_refine_ls_wR_factor_gt 0.0583
_refine_ls_wR_factor_ref 0.0588
_reflns_Friedel_coverage 0.877
_reflns_Friedel_fraction_full 0.956
_reflns_Friedel_fraction_max 0.941
_reflns_number_gt 4467
_reflns_number_total 4605
_reflns_threshold_expression 'I > 2\s(I)'
_cod_data_source_file c6ra27440d2.cif
_cod_data_source_block m20160608e1
_cod_original_cell_volume 2064.2(6)
_cod_database_code 7236287
_shelx_space_group_comment
;
The symmetry employed for this shelxl refinement is uniquely defined
by the following loop, which should always be used as a source of
symmetry information in preference to the above space-group names.
They are only intended as comments.
;
_shelx_estimated_absorpt_t_max 0.975
_shelx_estimated_absorpt_t_min 0.958
_olex2_refinement_description
;
1. Fixed Uiso
 At 1.2 times of:
  All C(H) groups, All C(H,H) groups
 At 1.5 times of:
  All C(H,H,H) groups
2.a Ternary CH refined with riding coordinates:
 C11(H11)
2.b Secondary CH2 refined with riding coordinates:
 C18(H18A,H18B)
2.c Aromatic/amide H refined with riding coordinates:
 C2(H2), C3(H3), C4(H4), C5(H5), C6(H6), C13(H13), C14(H14), C16(H16),
 C17(H17), C20(H20), C21(H21), C22(H22), C23(H23), C24(H24)
2.d Idealised Me refined as rotating group:
 C8(H8A,H8B,H8C), C9(H9A,H9B,H9C)
;
_shelx_shelxl_version_number 2014/8
_olex2_submission_special_instructions 'No special instructions were received'

loop_
_space_group_symop_operation_xyz
'x, y, z'
'-x, -y, z+1/2'
'x+1/2, -y, z'
'-x+1/2, y, z+1/2'

loop_
_atom_site_label
_atom_site_type_symbol
_atom_site_fract_x
_atom_site_fract_y
_atom_site_fract_z
_atom_site_U_iso_or_equiv
_atom_site_adp_type
_atom_site_occupancy
_atom_site_site_symmetry_order
_atom_site_calc_flag
_atom_site_refinement_flags_posn
Cl1 Cl 0.64317(2) 0.05235(7) 1.06730(3) 0.02270(10) Uani 1 1 d .
O1 O 0.59007(5) 0.38779(17) 0.66934(7) 0.0131(2) Uani 1 1 d .
O2 O 0.42961(5) 0.3914(2) 0.68709(9) 0.0226(3) Uani 1 1 d .
O3 O 0.46143(5) 0.66383(19) 0.81683(7) 0.0160(2) Uani 1 1 d .
N1 N 0.59881(6) 0.6172(2) 0.69522(9) 0.0128(2) Uani 1 1 d .
N2 N 0.50101(6) 0.6110(2) 0.74916(9) 0.0139(3) Uani 1 1 d .
C1 C 0.66243(7) 0.6584(3) 0.70448(10) 0.0133(3) Uani 1 1 d .
C2 C 0.70539(7) 0.4986(3) 0.68217(11) 0.0163(3) Uani 1 1 d .
H2 H 0.6931 0.3566 0.6610 0.020 Uiso 1 1 calc R
C3 C 0.76667(7) 0.5484(3) 0.69122(12) 0.0195(3) Uani 1 1 d .
H3 H 0.7960 0.4404 0.6751 0.023 Uiso 1 1 calc R
C4 C 0.78523(7) 0.7545(3) 0.72353(11) 0.0200(3) Uani 1 1 d .
H4 H 0.8269 0.7856 0.7313 0.024 Uiso 1 1 calc R
C5 C 0.74202(7) 0.9141(3) 0.74428(12) 0.0199(3) Uani 1 1 d .
H5 H 0.7544 1.0558 0.7657 0.024 Uiso 1 1 calc R
C6 C 0.68066(7) 0.8689(3) 0.73412(11) 0.0172(3) Uani 1 1 d .
H6 H 0.6515 0.9802 0.7472 0.021 Uiso 1 1 calc R
C7 C 0.53120(6) 0.3692(2) 0.62963(10) 0.0131(3) Uani 1 1 d .
C8 C 0.52726(8) 0.4986(3) 0.54575(10) 0.0171(3) Uani 1 1 d .
H8A H 0.5338 0.6584 0.5568 0.026 Uiso 1 1 calc GR
H8B H 0.4872 0.4771 0.5203 0.026 Uiso 1 1 calc GR
H8C H 0.5582 0.4437 0.5061 0.026 Uiso 1 1 calc GR
C9 C 0.52415(7) 0.1186(2) 0.61469(12) 0.0175(3) Uani 1 1 d .
H9A H 0.5549 0.0676 0.5739 0.026 Uiso 1 1 calc GR
H9B H 0.4839 0.0879 0.5915 0.026 Uiso 1 1 calc GR
H9C H 0.5292 0.0388 0.6691 0.026 Uiso 1 1 calc GR
C10 C 0.48220(7) 0.4522(2) 0.69184(11) 0.0143(3) Uani 1 1 d .
C11 C 0.56395(7) 0.6449(2) 0.77476(10) 0.0131(3) Uani 1 1 d .
H11 H 0.5684 0.8040 0.7938 0.016 Uiso 1 1 calc R
C12 C 0.58248(7) 0.4952(2) 0.84894(10) 0.0137(3) Uani 1 1 d .
C13 C 0.62581(7) 0.5708(3) 0.90708(11) 0.0163(3) Uani 1 1 d .
H13 H 0.6428 0.7158 0.9002 0.020 Uiso 1 1 calc R
C14 C 0.64438(7) 0.4364(3) 0.97503(12) 0.0184(3) Uani 1 1 d .
H14 H 0.6736 0.4891 1.0147 0.022 Uiso 1 1 calc R
C15 C 0.61958(7) 0.2246(3) 0.98391(11) 0.0168(3) Uani 1 1 d .
C16 C 0.57555(7) 0.1465(3) 0.92793(11) 0.0169(3) Uani 1 1 d .
H16 H 0.5583 0.0023 0.9355 0.020 Uiso 1 1 calc R
C17 C 0.55727(7) 0.2834(3) 0.86059(11) 0.0155(3) Uani 1 1 d .
H17 H 0.5272 0.2317 0.8220 0.019 Uiso 1 1 calc R
C18 C 0.41980(7) 0.8385(3) 0.78879(11) 0.0173(3) Uani 1 1 d .
H18A H 0.3951 0.7851 0.7400 0.021 Uiso 1 1 calc R
H18B H 0.4424 0.9735 0.7706 0.021 Uiso 1 1 calc R
C19 C 0.38029(7) 0.8912(3) 0.86416(11) 0.0150(3) Uani 1 1 d .
C20 C 0.38377(7) 1.0986(3) 0.90502(12) 0.0196(3) Uani 1 1 d .
H20 H 0.4118 1.2076 0.8854 0.024 Uiso 1 1 calc R
C21 C 0.34644(8) 1.1467(3) 0.97431(13) 0.0235(4) Uani 1 1 d .
H21 H 0.3490 1.2886 1.0017 0.028 Uiso 1 1 calc R
C22 C 0.30555(8) 0.9881(4) 1.00355(12) 0.0262(4) Uani 1 1 d .
H22 H 0.2801 1.0208 1.0509 0.031 Uiso 1 1 calc R
C23 C 0.30206(8) 0.7811(3) 0.96323(14) 0.0268(4) Uani 1 1 d .
H23 H 0.2743 0.6718 0.9834 0.032 Uiso 1 1 calc R
C24 C 0.33890(7) 0.7328(3) 0.89363(12) 0.0204(3) Uani 1 1 d .
H24 H 0.3359 0.5915 0.8660 0.025 Uiso 1 1 calc R

loop_
_atom_site_aniso_label
_atom_site_aniso_U_11
_atom_site_aniso_U_22
_atom_site_aniso_U_33
_atom_site_aniso_U_23
_atom_site_aniso_U_13
_atom_site_aniso_U_12
Cl1 0.02623(19) 0.02497(18) 0.0169(2) 0.00610(17) -0.00207(17) 0.00539(15)
O1 0.0123(5) 0.0108(4) 0.0162(6) -0.0030(4) -0.0012(4) 0.0006(4)
O2 0.0136(5) 0.0245(6) 0.0298(7) -0.0070(5) 0.0028(5) -0.0041(4)
O3 0.0152(5) 0.0206(5) 0.0123(6) 0.0013(4) 0.0034(4) 0.0063(4)
N1 0.0134(6) 0.0107(5) 0.0144(6) -0.0024(5) 0.0015(5) -0.0009(4)
N2 0.0112(6) 0.0178(6) 0.0129(7) -0.0021(5) 0.0020(5) 0.0026(5)
C1 0.0126(7) 0.0157(7) 0.0117(8) 0.0032(6) -0.0003(6) -0.0011(5)
C2 0.0160(7) 0.0166(7) 0.0163(8) -0.0010(6) 0.0007(6) 0.0005(5)
C3 0.0144(7) 0.0239(8) 0.0201(8) 0.0031(7) 0.0014(6) 0.0031(6)
C4 0.0133(7) 0.0283(8) 0.0184(9) 0.0048(7) -0.0013(6) -0.0042(6)
C5 0.0204(8) 0.0202(7) 0.0190(9) 0.0001(6) -0.0021(7) -0.0067(6)
C6 0.0162(7) 0.0154(7) 0.0201(9) -0.0006(6) 0.0002(6) -0.0002(6)
C7 0.0117(6) 0.0137(6) 0.0140(8) -0.0013(6) -0.0008(6) -0.0004(5)
C8 0.0193(7) 0.0187(7) 0.0135(8) 0.0009(6) -0.0019(6) -0.0003(6)
C9 0.0174(7) 0.0140(7) 0.0210(9) -0.0032(6) 0.0014(6) -0.0022(6)
C10 0.0138(7) 0.0133(6) 0.0157(8) 0.0016(6) -0.0001(6) 0.0003(5)
C11 0.0118(6) 0.0136(6) 0.0140(8) -0.0016(6) -0.0008(6) 0.0003(5)
C12 0.0126(6) 0.0154(6) 0.0131(8) -0.0016(6) 0.0016(5) 0.0024(5)
C13 0.0170(7) 0.0159(7) 0.0160(8) 0.0000(6) -0.0010(6) -0.0002(6)
C14 0.0164(7) 0.0223(8) 0.0164(9) -0.0001(7) -0.0037(6) 0.0016(6)
C15 0.0184(7) 0.0194(7) 0.0124(8) 0.0033(6) 0.0010(6) 0.0063(6)
C16 0.0195(7) 0.0157(7) 0.0154(8) -0.0001(6) 0.0026(6) 0.0019(6)
C17 0.0156(7) 0.0175(7) 0.0134(8) -0.0009(6) -0.0001(6) 0.0000(6)
C18 0.0170(7) 0.0181(7) 0.0169(8) 0.0033(6) 0.0021(6) 0.0064(6)
C19 0.0124(7) 0.0189(7) 0.0139(8) 0.0022(6) -0.0006(6) 0.0037(6)
C20 0.0175(7) 0.0203(7) 0.0211(9) -0.0002(7) 0.0026(6) 0.0004(6)
C21 0.0228(8) 0.0261(8) 0.0215(9) -0.0060(7) -0.0004(7) 0.0048(7)
C22 0.0185(8) 0.0409(10) 0.0192(9) -0.0012(8) 0.0042(7) 0.0058(7)
C23 0.0201(8) 0.0335(9) 0.0269(10) 0.0045(8) 0.0051(7) -0.0041(7)
C24 0.0180(8) 0.0201(7) 0.0233(9) -0.0004(7) -0.0004(7) -0.0010(6)

loop_
_atom_type_symbol
_atom_type_description
_atom_type_scat_dispersion_real
_atom_type_scat_dispersion_imag
_atom_type_scat_source
C C 0.0033 0.0016 'International Tables Vol C Tables 4.2.6.8 and 6.1.1.4'
H H 0.0000 0.0000 'International Tables Vol C Tables 4.2.6.8 and 6.1.1.4'
Cl Cl 0.1484 0.1585 'International Tables Vol C Tables 4.2.6.8 and 6.1.1.4'
N N 0.0061 0.0033 'International Tables Vol C Tables 4.2.6.8 and 6.1.1.4'
O O 0.0106 0.0060 'International Tables Vol C Tables 4.2.6.8 and 6.1.1.4'

loop_
_geom_angle_atom_site_label_1
_geom_angle_atom_site_label_2
_geom_angle_atom_site_label_3
_geom_angle
N1 O1 C7 108.29(10)
N2 O3 C18 109.17(11)
O1 N1 C11 105.86(11)
C1 N1 O1 108.84(10)
C1 N1 C11 114.21(12)
O3 N2 C11 110.92(12)
C10 N2 O3 117.12(12)
C10 N2 C11 124.35(12)
C2 C1 N1 121.82(13)
C2 C1 C6 120.09(14)
C6 C1 N1 118.05(13)
C1 C2 H2 120.2
C1 C2 C3 119.53(15)
C3 C2 H2 120.2
C2 C3 H3 119.6
C4 C3 C2 120.80(15)
C4 C3 H3 119.6
C3 C4 H4 120.4
C5 C4 C3 119.18(15)
C5 C4 H4 120.4
C4 C5 H5 119.6
C4 C5 C6 120.80(15)
C6 C5 H5 119.6
C1 C6 H6 120.2
C5 C6 C1 119.54(15)
C5 C6 H6 120.2
O1 C7 C8 112.38(12)
O1 C7 C9 103.48(12)
O1 C7 C10 109.90(13)
C8 C7 C10 109.83(12)
C9 C7 C8 111.17(14)
C9 C7 C10 109.92(12)
C7 C8 H8A 109.5
C7 C8 H8B 109.5
C7 C8 H8C 109.5
H8A C8 H8B 109.5
H8A C8 H8C 109.5
H8B C8 H8C 109.5
C7 C9 H9A 109.5
C7 C9 H9B 109.5
C7 C9 H9C 109.5
H9A C9 H9B 109.5
H9A C9 H9C 109.5
H9B C9 H9C 109.5
O2 C10 N2 122.38(15)
O2 C10 C7 122.58(15)
N2 C10 C7 114.89(13)
N1 C11 H11 107.8
N1 C11 C12 115.78(12)
N2 C11 N1 104.70(12)
N2 C11 H11 107.8
N2 C11 C12 112.55(12)
C12 C11 H11 107.8
C13 C12 C11 119.38(13)
C17 C12 C11 121.67(14)
C17 C12 C13 118.95(15)
C12 C13 H13 119.6
C14 C13 C12 120.78(14)
C14 C13 H13 119.6
C13 C14 H14 120.5
C15 C14 C13 119.02(15)
C15 C14 H14 120.5
C14 C15 Cl1 119.69(13)
C14 C15 C16 121.42(15)
C16 C15 Cl1 118.89(12)
C15 C16 H16 120.6
C15 C16 C17 118.82(14)
C17 C16 H16 120.6
C12 C17 H17 119.5
C16 C17 C12 120.97(15)
C16 C17 H17 119.5
O3 C18 H18A 110.4
O3 C18 H18B 110.4
O3 C18 C19 106.45(13)
H18A C18 H18B 108.6
C19 C18 H18A 110.4
C19 C18 H18B 110.4
C20 C19 C18 120.84(14)
C24 C19 C18 120.01(15)
C24 C19 C20 119.15(15)
C19 C20 H20 119.8
C21 C20 C19 120.40(16)
C21 C20 H20 119.8
C20 C21 H21 119.9
C22 C21 C20 120.16(17)
C22 C21 H21 119.9
C21 C22 H22 120.2
C21 C22 C23 119.64(17)
C23 C22 H22 120.2
C22 C23 H23 119.8
C22 C23 C24 120.43(17)
C24 C23 H23 119.8
C19 C24 H24 119.9
C23 C24 C19 120.22(16)
C23 C24 H24 119.9

loop_
_geom_bond_atom_site_label_1
_geom_bond_atom_site_label_2
_geom_bond_distance
Cl1 C15 1.7393(16)
O1 N1 1.4408(15)
O1 C7 1.4481(17)
O2 C10 1.2223(19)
O3 N2 1.4087(17)
O3 C18 1.4593(18)
N1 C1 1.4377(19)
N1 C11 1.472(2)
N2 C10 1.369(2)
N2 C11 1.4643(19)
C1 C2 1.392(2)
C1 C6 1.398(2)
C2 H2 0.9500
C2 C3 1.397(2)
C3 H3 0.9500
C3 C4 1.391(2)
C4 H4 0.9500
C4 C5 1.389(2)
C5 H5 0.9500
C5 C6 1.395(2)
C6 H6 0.9500
C7 C8 1.523(2)
C7 C9 1.523(2)
C7 C10 1.538(2)
C8 H8A 0.9800
C8 H8B 0.9800
C8 H8C 0.9800
C9 H9A 0.9800
C9 H9B 0.9800
C9 H9C 0.9800
C11 H11 1.0000
C11 C12 1.520(2)
C12 C13 1.396(2)
C12 C17 1.394(2)
C13 H13 0.9500
C13 C14 1.392(2)
C14 H14 0.9500
C14 C15 1.385(2)
C15 C16 1.390(2)
C16 H16 0.9500
C16 C17 1.392(2)
C17 H17 0.9500
C18 H18A 0.9900
C18 H18B 0.9900
C18 C19 1.500(2)
C19 C20 1.395(2)
C19 C24 1.395(2)
C20 H20 0.9500
C20 C21 1.391(3)
C21 H21 0.9500
C21 C22 1.388(3)
C22 H22 0.9500
C22 C23 1.389(3)
C23 H23 0.9500
C23 C24 1.389(3)
C24 H24 0.9500

loop_
_geom_torsion_atom_site_label_1
_geom_torsion_atom_site_label_2
_geom_torsion_atom_site_label_3
_geom_torsion_atom_site_label_4
_geom_torsion
Cl1 C15 C16 C17 -179.19(12)
O1 N1 C1 C2 5.7(2)
O1 N1 C1 C6 -176.42(13)
O1 N1 C11 N2 -64.17(13)
O1 N1 C11 C12 60.38(15)
O1 C7 C10 O2 -155.95(14)
O1 C7 C10 N2 28.39(18)
O3 N2 C10 O2 15.2(2)
O3 N2 C10 C7 -169.12(12)
O3 N2 C11 N1 -171.69(11)
O3 N2 C11 C12 61.74(15)
O3 C18 C19 C20 112.66(16)
O3 C18 C19 C24 -68.10(19)
N1 O1 C7 C8 66.30(14)
N1 O1 C7 C9 -173.68(12)
N1 O1 C7 C10 -56.33(14)
N1 C1 C2 C3 179.04(15)
N1 C1 C6 C5 179.65(15)
N1 C11 C12 C13 90.79(17)
N1 C11 C12 C17 -89.22(17)
N2 O3 C18 C19 -178.45(12)
N2 C11 C12 C13 -148.83(14)
N2 C11 C12 C17 31.2(2)
C1 N1 C11 N2 176.11(11)
C1 N1 C11 C12 -59.34(17)
C1 C2 C3 C4 1.0(3)
C2 C1 C6 C5 -2.5(2)
C2 C3 C4 C5 -2.1(3)
C3 C4 C5 C6 0.8(3)
C4 C5 C6 C1 1.4(3)
C6 C1 C2 C3 1.2(2)
C7 O1 N1 C1 -158.72(12)
C7 O1 N1 C11 78.09(13)
C8 C7 C10 O2 79.93(18)
C8 C7 C10 N2 -95.74(16)
C9 C7 C10 O2 -42.7(2)
C9 C7 C10 N2 141.65(14)
C10 N2 C11 N1 39.85(18)
C10 N2 C11 C12 -86.72(18)
C11 N1 C1 C2 123.77(16)
C11 N1 C1 C6 -58.39(18)
C11 N2 C10 O2 161.90(15)
C11 N2 C10 C7 -22.4(2)
C11 C12 C13 C14 -179.09(14)
C11 C12 C17 C16 178.77(14)
C12 C13 C14 C15 0.6(2)
C13 C12 C17 C16 -1.2(2)
C13 C14 C15 Cl1 178.89(13)
C13 C14 C15 C16 -1.8(2)
C14 C15 C16 C17 1.4(2)
C15 C16 C17 C12 0.1(2)
C17 C12 C13 C14 0.9(2)
C18 O3 N2 C10 -87.06(16)
C18 O3 N2 C11 121.97(13)
C18 C19 C20 C21 179.29(16)
C18 C19 C24 C23 -179.78(16)
C19 C20 C21 C22 0.3(3)
C20 C19 C24 C23 -0.5(3)
C20 C21 C22 C23 -0.1(3)
C21 C22 C23 C24 -0.4(3)
C22 C23 C24 C19 0.7(3)
C24 C19 C20 C21 0.0(2)
